data_7246737
loop_
_publ_author_name
'Liu, Miaochang'
'Xu, Xinyue'
'Chen, Yating'
'Ding, Qiuping'
'Lei, Yunxiang'
'Wu, Huayue'
'Huang, Xiaobo'

_publ_section_title
;
 Crystal structures, dual-state emissions and polymer-based doped
 room-temperature phosphorescence of 8-benzyloxyisoquinoline derivatives
;
_journal_issue 22
_journal_name_full CrystEngComm
_journal_page_first 3264
_journal_page_last 3270
_journal_paper_doi 10.1039/D3CE00231D
_journal_volume 25
_journal_year 2023
_chemical_formula_sum 'C26 H29 N3 O'
_chemical_formula_weight 399.52
_space_group_crystal_system triclinic
_space_group_IT_number 2
_space_group_name_Hall '-P 1'
_space_group_name_H-M_alt 'P -1'
_atom_sites_solution_hydrogens geom
_audit_creation_method SHELXL-2013
_audit_update_record
;
2023-03-03 deposited with the CCDC.	2023-04-26 downloaded from the CCDC.
;
_cell_angle_alpha 80.5480(10)
_cell_angle_beta 87.9690(10)
_cell_angle_gamma 61.5120(10)
_cell_formula_units_Z 2
_cell_length_a 10.8627(3)
_cell_length_b 10.9176(3)
_cell_length_c 10.9887(4)
_cell_measurement_reflns_used 4843
_cell_measurement_temperature 293(2)
_cell_measurement_theta_max 54.937
_cell_measurement_theta_min 5.434
_cell_volume 1128.47(6)
_computing_cell_refinement 'Bruker SAINT'
_computing_data_collection 'Bruker APEX2'
_computing_data_reduction 'Bruker SAINT'
_computing_molecular_graphics 'Bruker SHELXTL'
_computing_publication_material 'Bruker SHELXTL'
_computing_structure_refinement 'SHELXL-2013 (Sheldrick, 2013)'
_computing_structure_solution 'SHELXS-97 (Sheldrick 2008)'
_diffrn_ambient_temperature 293(2)
_diffrn_measured_fraction_theta_full 0.988
_diffrn_measured_fraction_theta_max 0.989
_diffrn_measurement_device_type 'Bruker APEX-II CCD'
_diffrn_measurement_method '\f and \w scans'
_diffrn_radiation_type MoK\a
_diffrn_radiation_wavelength 0.71073
_diffrn_reflns_av_R_equivalents 0.0246
_diffrn_reflns_av_unetI/netI 0.0308
_diffrn_reflns_Laue_measured_fraction_full 0.988
_diffrn_reflns_Laue_measured_fraction_max 0.989
_diffrn_reflns_limit_h_max 13
_diffrn_reflns_limit_h_min -13
_diffrn_reflns_limit_k_max 13
_diffrn_reflns_limit_k_min -12
_diffrn_reflns_limit_l_max 13
_diffrn_reflns_limit_l_min -13
_diffrn_reflns_number 11024
_diffrn_reflns_point_group_measured_fraction_full 0.988
_diffrn_reflns_point_group_measured_fraction_max 0.989
_diffrn_reflns_theta_full 25.242
_diffrn_reflns_theta_max 25.498
_diffrn_reflns_theta_min 1.881
_exptl_absorpt_coefficient_mu 0.072
_exptl_absorpt_correction_T_max 0.7456
_exptl_absorpt_correction_T_min 0.6683
_exptl_absorpt_correction_type multi-scan
_exptl_absorpt_process_details sadabs
_exptl_crystal_colour colorless
_exptl_crystal_density_diffrn 1.176
_exptl_crystal_description prismatic
_exptl_crystal_F_000 428
_exptl_crystal_size_max 0.180
_exptl_crystal_size_mid 0.150
_exptl_crystal_size_min 0.110
_refine_diff_density_max 0.369
_refine_diff_density_min -0.142
_refine_diff_density_rms 0.035
_refine_ls_extinction_coef 0.048(17)
_refine_ls_extinction_expression Fc^*^=kFc[1+0.001xFc^2^\l^3^/sin(2\q)]^-1/4^
_refine_ls_extinction_method SHELXL
_refine_ls_goodness_of_fit_ref 1.048
_refine_ls_hydrogen_treatment constr
_refine_ls_matrix_type full
_refine_ls_number_parameters 276
_refine_ls_number_reflns 4161
_refine_ls_number_restraints 0
_refine_ls_restrained_S_all 1.048
_refine_ls_R_factor_all 0.0733
_refine_ls_R_factor_gt 0.0566
_refine_ls_shift/su_max 0.020
_refine_ls_shift/su_mean 0.000
_refine_ls_structure_factor_coef Fsqd
_refine_ls_weighting_details 'w=1/[\s^2^(Fo^2^)+(0.0887P)^2^+0.2877P] where P=(Fo^2^+2Fc^2^)/3'
_refine_ls_weighting_scheme calc
_refine_ls_wR_factor_gt 0.1564
_refine_ls_wR_factor_ref 0.1747
_reflns_Friedel_coverage 0.000
_reflns_number_gt 3187
_reflns_number_total 4161
_reflns_threshold_expression 'I > 2\s(I)'
_cod_data_source_file d3ce00231d2.cif
_cod_data_source_block mo_dd18305_0m
_cod_depositor_comments 'Adding full bibliography for 7246730--7246739.cif.'
_cod_database_code 7246737
_shelx_space_group_comment
; 
The symmetry employed for this shelxl refinement is uniquely defined 
by the following loop, which should always be used as a source of 
symmetry information in preference to the above space-group names. 
They are only intended as comments. 
;
_shelx_estimated_absorpt_t_min 0.987
_shelx_estimated_absorpt_t_max 0.992
_shelxl_version_number 2013-4

loop_
_space_group_symop_operation_xyz
'x, y, z'
'-x, -y, -z'

loop_
_atom_site_label
_atom_site_type_symbol
_atom_site_fract_x
_atom_site_fract_y
_atom_site_fract_z
_atom_site_U_iso_or_equiv
_atom_site_adp_type
_atom_site_occupancy
_atom_site_site_symmetry_order
_atom_site_calc_flag
_atom_site_refinement_flags_posn
_atom_site_refinement_flags_adp
_atom_site_refinement_flags_occupancy
_atom_site_disorder_assembly
_atom_site_disorder_group
O1 O 0.49631(13) 0.79736(12) 0.35423(11) 0.0480(4) Uani 1 1 d . . . . .
N1 N 0.84091(19) 0.73138(18) 0.11450(15) 0.0583(5) Uani 1 1 d . . . . .
N2 N 0.76657(16) 0.78000(17) 0.30859(14) 0.0496(4) Uani 1 1 d . . . . .
N3 N 0.1459(2) 0.8974(3) 0.3164(3) 0.0993(8) Uani 1 1 d . . . . .
C1 C 0.8164(3) 0.7316(2) -0.00683(19) 0.0629(6) Uani 1 1 d . . . . .
C2 C 0.6865(3) 0.7782(2) -0.05535(18) 0.0619(6) Uani 1 1 d . . . . .
H2 H 0.6722 0.7874 -0.1400 0.074 Uiso 1 1 calc R U . . .
C3 C 0.5724(2) 0.8132(2) 0.02153(17) 0.0534(5) Uani 1 1 d . . . . .
C4 C 0.4366(2) 0.8566(2) -0.0259(2) 0.0610(6) Uani 1 1 d . . . . .
H4 H 0.4222 0.8660 -0.1106 0.073 Uiso 1 1 calc R U . . .
C5 C 0.3260(2) 0.8852(2) 0.0465(2) 0.0616(6) Uani 1 1 d . . . . .
C6 C 0.3520(2) 0.8627(2) 0.1763(2) 0.0561(5) Uani 1 1 d . . . . .
C7 C 0.4835(2) 0.82057(18) 0.22741(17) 0.0468(5) Uani 1 1 d . . . . .
C8 C 0.5966(2) 0.80312(19) 0.15071(16) 0.0465(5) Uani 1 1 d . . . . .
C9 C 0.7357(2) 0.77163(19) 0.18948(16) 0.0467(5) Uani 1 1 d . . . . .
C10 C 0.9434(3) 0.6850(3) -0.0837(2) 0.0922(9) Uani 1 1 d . . . . .
H10A H 0.9603 0.7634 -0.1115 0.138 Uiso 1 1 calc R U . . .
H10B H 0.9274 0.6514 -0.1538 0.138 Uiso 1 1 calc R U . . .
H10C H 1.0234 0.6104 -0.0348 0.138 Uiso 1 1 calc R U . . .
C11 C 0.1800(3) 0.9366(3) -0.0053(3) 0.0864(8) Uani 1 1 d . . . . .
H11A H 0.1799 0.9489 -0.0939 0.130 Uiso 1 1 calc R U . . .
H11B H 0.1175 1.0253 0.0198 0.130 Uiso 1 1 calc R U . . .
H11C H 0.1494 0.8685 0.0250 0.130 Uiso 1 1 calc R U . . .
C12 C 0.2392(2) 0.8820(3) 0.2562(2) 0.0681(6) Uani 1 1 d . . . . .
C13 C 0.6837(2) 0.9183(2) 0.35022(18) 0.0522(5) Uani 1 1 d . . . . .
H13A H 0.5859 0.9575 0.3245 0.063 Uiso 1 1 calc R U . . .
H13B H 0.7164 0.9834 0.3117 0.063 Uiso 1 1 calc R U . . .
C14 C 0.6972(2) 0.9027(2) 0.4883(2) 0.0630(6) Uani 1 1 d . . . . .
H14A H 0.6578 0.8435 0.5270 0.076 Uiso 1 1 calc R U . . .
H14B H 0.6450 0.9947 0.5130 0.076 Uiso 1 1 calc R U . . .
C15 C 0.8507(3) 0.8365(3) 0.5312(2) 0.0792(7) Uani 1 1 d . . . . .
H15A H 0.8872 0.9008 0.5007 0.095 Uiso 1 1 calc R U . . .
H15B H 0.8590 0.8195 0.6208 0.095 Uiso 1 1 calc R U . . .
C16 C 0.9344(3) 0.6987(3) 0.4837(2) 0.0794(7) Uani 1 1 d . . . . .
H16A H 1.0329 0.6605 0.5062 0.095 Uiso 1 1 calc R U . . .
H16B H 0.9048 0.6312 0.5223 0.095 Uiso 1 1 calc R U . . .
C17 C 0.9154(2) 0.7182(3) 0.3451(2) 0.0657(6) Uani 1 1 d . . . . .
H17A H 0.9518 0.7798 0.3058 0.079 Uiso 1 1 calc R U . . .
H17B H 0.9676 0.6276 0.3178 0.079 Uiso 1 1 calc R U . . .
C18 C 0.5655(2) 0.6497(2) 0.40807(18) 0.0568(5) Uani 1 1 d . . . . .
H18A H 0.6660 0.6099 0.4008 0.068 Uiso 1 1 calc R U . . .
H18B H 0.5333 0.5986 0.3651 0.068 Uiso 1 1 calc R U . . .
C19 C 0.5317(2) 0.6364(2) 0.54214(18) 0.0533(5) Uani 1 1 d . . . . .
C20 C 0.3927(2) 0.6939(2) 0.5753(2) 0.0594(5) Uani 1 1 d . . . . .
H20 H 0.3209 0.7472 0.5148 0.071 Uiso 1 1 calc R U . . .
C21 C 0.3598(3) 0.6726(3) 0.6976(2) 0.0675(6) Uani 1 1 d . . . . .
C22 C 0.4690(3) 0.5950(3) 0.7854(2) 0.0718(7) Uani 1 1 d . . . . .
H22 H 0.4478 0.5808 0.8675 0.086 Uiso 1 1 calc R U . . .
C23 C 0.6075(3) 0.5379(2) 0.75681(19) 0.0635(6) Uani 1 1 d . . . . .
C24 C 0.6380(2) 0.5590(2) 0.63272(19) 0.0604(6) Uani 1 1 d . . . . .
H24 H 0.7310 0.5205 0.6109 0.072 Uiso 1 1 calc R U . . .
C25 C 0.2086(3) 0.7283(4) 0.7303(3) 0.1095(11) Uani 1 1 d . . . . .
H25A H 0.1502 0.8095 0.6706 0.164 Uiso 1 1 calc R U . . .
H25B H 0.1975 0.7546 0.8108 0.164 Uiso 1 1 calc R U . . .
H25C H 0.1817 0.6563 0.7305 0.164 Uiso 1 1 calc R U . . .
C26 C 0.7241(3) 0.4527(3) 0.8535(2) 0.0902(8) Uani 1 1 d . . . . .
H26A H 0.7351 0.3590 0.8746 0.135 Uiso 1 1 calc R U . . .
H26B H 0.7021 0.4968 0.9258 0.135 Uiso 1 1 calc R U . . .
H26C H 0.8097 0.4477 0.8221 0.135 Uiso 1 1 calc R U . . .

loop_
_atom_site_aniso_label
_atom_site_aniso_U_11
_atom_site_aniso_U_22
_atom_site_aniso_U_33
_atom_site_aniso_U_23
_atom_site_aniso_U_13
_atom_site_aniso_U_12
O1 0.0538(8) 0.0481(7) 0.0470(8) -0.0103(5) 0.0080(6) -0.0279(6)
N1 0.0647(11) 0.0685(11) 0.0463(10) -0.0124(8) 0.0145(8) -0.0353(9)
N2 0.0493(9) 0.0596(10) 0.0428(9) -0.0125(7) 0.0044(7) -0.0272(7)
N3 0.0633(13) 0.124(2) 0.125(2) -0.0378(16) 0.0157(14) -0.0519(14)
C1 0.0798(15) 0.0691(13) 0.0440(11) -0.0108(9) 0.0161(10) -0.0393(12)
C2 0.0881(16) 0.0643(13) 0.0370(10) -0.0079(9) 0.0051(10) -0.0397(12)
C3 0.0746(13) 0.0498(11) 0.0421(10) -0.0038(8) -0.0024(9) -0.0356(10)
C4 0.0821(15) 0.0586(12) 0.0484(12) 0.0000(9) -0.0141(11) -0.0401(11)
C5 0.0708(14) 0.0544(12) 0.0657(14) -0.0007(10) -0.0160(11) -0.0363(10)
C6 0.0573(12) 0.0542(11) 0.0644(13) -0.0083(9) -0.0017(10) -0.0329(9)
C7 0.0552(11) 0.0443(10) 0.0455(10) -0.0060(8) -0.0001(8) -0.0277(8)
C8 0.0574(11) 0.0466(10) 0.0403(10) -0.0053(7) 0.0017(8) -0.0293(8)
C9 0.0557(11) 0.0489(10) 0.0393(10) -0.0066(7) 0.0070(8) -0.0286(8)
C10 0.098(2) 0.118(2) 0.0589(15) -0.0240(15) 0.0341(14) -0.0500(17)
C11 0.0801(17) 0.0835(17) 0.099(2) 0.0065(14) -0.0328(15) -0.0456(14)
C12 0.0534(13) 0.0741(15) 0.0845(17) -0.0176(12) 0.0002(12) -0.0349(11)
C13 0.0583(11) 0.0518(11) 0.0517(11) -0.0082(8) 0.0032(9) -0.0306(9)
C14 0.0717(14) 0.0657(13) 0.0546(12) -0.0222(10) 0.0038(10) -0.0315(11)
C15 0.0877(17) 0.0996(19) 0.0551(14) -0.0200(13) -0.0111(12) -0.0456(15)
C16 0.0612(14) 0.0957(18) 0.0697(16) -0.0224(13) -0.0147(12) -0.0244(13)
C17 0.0499(12) 0.0854(15) 0.0604(13) -0.0169(11) 0.0026(10) -0.0299(11)
C18 0.0691(13) 0.0476(11) 0.0508(12) -0.0079(8) 0.0143(10) -0.0264(9)
C19 0.0663(13) 0.0562(11) 0.0469(11) -0.0102(9) 0.0152(9) -0.0372(10)
C20 0.0684(13) 0.0659(13) 0.0527(12) -0.0145(9) 0.0110(10) -0.0381(11)
C21 0.0802(15) 0.0806(15) 0.0601(14) -0.0285(12) 0.0282(12) -0.0497(13)
C22 0.107(2) 0.0833(16) 0.0449(12) -0.0215(11) 0.0242(13) -0.0595(15)
C23 0.0899(16) 0.0653(13) 0.0493(12) -0.0098(10) 0.0068(11) -0.0485(12)
C24 0.0676(13) 0.0626(12) 0.0569(13) -0.0078(10) 0.0105(10) -0.0371(11)
C25 0.092(2) 0.159(3) 0.094(2) -0.050(2) 0.0482(18) -0.068(2)
C26 0.126(2) 0.0859(18) 0.0595(15) -0.0035(13) -0.0105(15) -0.0528(17)

loop_
_atom_type_symbol
_atom_type_description
_atom_type_scat_dispersion_real
_atom_type_scat_dispersion_imag
_atom_type_scat_source
C C 0.0033 0.0016 'International Tables Vol C Tables 4.2.6.8 and 6.1.1.4'
H H 0.0000 0.0000 'International Tables Vol C Tables 4.2.6.8 and 6.1.1.4'
N N 0.0061 0.0033 'International Tables Vol C Tables 4.2.6.8 and 6.1.1.4'
O O 0.0106 0.0060 'International Tables Vol C Tables 4.2.6.8 and 6.1.1.4'

loop_
_geom_angle_atom_site_label_1
_geom_angle_atom_site_label_2
_geom_angle_atom_site_label_3
_geom_angle
_geom_angle_site_symmetry_1
_geom_angle_site_symmetry_3
_geom_angle_publ_flag
C7 O1 C18 113.39(13) . . ?
C9 N1 C1 119.83(19) . . ?
C9 N2 C17 116.47(16) . . ?
C9 N2 C13 116.88(15) . . ?
C17 N2 C13 110.86(16) . . ?
C2 C1 N1 122.17(19) . . ?
C2 C1 C10 122.5(2) . . ?
N1 C1 C10 115.3(2) . . ?
C1 C2 C3 120.24(19) . . ?
C1 C2 H2 119.9 . . ?
C3 C2 H2 119.9 . . ?
C2 C3 C4 121.45(19) . . ?
C2 C3 C8 118.64(19) . . ?
C4 C3 C8 119.90(19) . . ?
C5 C4 C3 122.8(2) . . ?
C5 C4 H4 118.6 . . ?
C3 C4 H4 118.6 . . ?
C4 C5 C6 117.55(19) . . ?
C4 C5 C11 122.5(2) . . ?
C6 C5 C11 120.0(2) . . ?
C7 C6 C5 121.8(2) . . ?
C7 C6 C12 119.2(2) . . ?
C5 C6 C12 118.93(19) . . ?
O1 C7 C6 116.23(17) . . ?
O1 C7 C8 123.21(16) . . ?
C6 C7 C8 120.56(18) . . ?
C7 C8 C3 116.83(17) . . ?
C7 C8 C9 126.98(17) . . ?
C3 C8 C9 116.16(17) . . ?
N1 C9 N2 116.46(17) . . ?
N1 C9 C8 121.96(17) . . ?
N2 C9 C8 121.56(16) . . ?
C1 C10 H10A 109.5 . . ?
C1 C10 H10B 109.5 . . ?
H10A C10 H10B 109.5 . . ?
C1 C10 H10C 109.5 . . ?
H10A C10 H10C 109.5 . . ?
H10B C10 H10C 109.5 . . ?
C5 C11 H11A 109.5 . . ?
C5 C11 H11B 109.5 . . ?
H11A C11 H11B 109.5 . . ?
C5 C11 H11C 109.5 . . ?
H11A C11 H11C 109.5 . . ?
H11B C11 H11C 109.5 . . ?
N3 C12 C6 177.3(3) . . ?
N2 C13 C14 111.06(16) . . ?
N2 C13 H13A 109.4 . . ?
C14 C13 H13A 109.4 . . ?
N2 C13 H13B 109.4 . . ?
C14 C13 H13B 109.4 . . ?
H13A C13 H13B 108.0 . . ?
C13 C14 C15 110.35(19) . . ?
C13 C14 H14A 109.6 . . ?
C15 C14 H14A 109.6 . . ?
C13 C14 H14B 109.6 . . ?
C15 C14 H14B 109.6 . . ?
H14A C14 H14B 108.1 . . ?
C16 C15 C14 109.66(19) . . ?
C16 C15 H15A 109.7 . . ?
C14 C15 H15A 109.7 . . ?
C16 C15 H15B 109.7 . . ?
C14 C15 H15B 109.7 . . ?
H15A C15 H15B 108.2 . . ?
C17 C16 C15 111.6(2) . . ?
C17 C16 H16A 109.3 . . ?
C15 C16 H16A 109.3 . . ?
C17 C16 H16B 109.3 . . ?
C15 C16 H16B 109.3 . . ?
H16A C16 H16B 108.0 . . ?
N2 C17 C16 110.20(18) . . ?
N2 C17 H17A 109.6 . . ?
C16 C17 H17A 109.6 . . ?
N2 C17 H17B 109.6 . . ?
C16 C17 H17B 109.6 . . ?
H17A C17 H17B 108.1 . . ?
O1 C18 C19 108.49(15) . . ?
O1 C18 H18A 110.0 . . ?
C19 C18 H18A 110.0 . . ?
O1 C18 H18B 110.0 . . ?
C19 C18 H18B 110.0 . . ?
H18A C18 H18B 108.4 . . ?
C24 C19 C20 119.35(19) . . ?
C24 C19 C18 120.35(19) . . ?
C20 C19 C18 120.2(2) . . ?
C21 C20 C19 120.8(2) . . ?
C21 C20 H20 119.6 . . ?
C19 C20 H20 119.6 . . ?
C22 C21 C20 118.0(2) . . ?
C22 C21 C25 122.0(2) . . ?
C20 C21 C25 119.9(3) . . ?
C23 C22 C21 123.0(2) . . ?
C23 C22 H22 118.5 . . ?
C21 C22 H22 118.5 . . ?
C22 C23 C24 118.0(2) . . ?
C22 C23 C26 122.0(2) . . ?
C24 C23 C26 120.1(2) . . ?
C19 C24 C23 120.8(2) . . ?
C19 C24 H24 119.6 . . ?
C23 C24 H24 119.6 . . ?
C21 C25 H25A 109.5 . . ?
C21 C25 H25B 109.5 . . ?
H25A C25 H25B 109.5 . . ?
C21 C25 H25C 109.5 . . ?
H25A C25 H25C 109.5 . . ?
H25B C25 H25C 109.5 . . ?
C23 C26 H26A 109.5 . . ?
C23 C26 H26B 109.5 . . ?
H26A C26 H26B 109.5 . . ?
C23 C26 H26C 109.5 . . ?
H26A C26 H26C 109.5 . . ?
H26B C26 H26C 109.5 . . ?

loop_
_geom_bond_atom_site_label_1
_geom_bond_atom_site_label_2
_geom_bond_distance
_geom_bond_site_symmetry_2
_geom_bond_publ_flag
O1 C7 1.375(2) . ?
O1 C18 1.441(2) . ?
N1 C9 1.323(2) . ?
N1 C1 1.368(3) . ?
N2 C9 1.390(2) . ?
N2 C17 1.465(3) . ?
N2 C13 1.483(2) . ?
N3 C12 1.148(3) . ?
C1 C2 1.347(3) . ?
C1 C10 1.504(3) . ?
C2 C3 1.406(3) . ?
C2 H2 0.9300 . ?
C3 C4 1.407(3) . ?
C3 C8 1.430(3) . ?
C4 C5 1.352(3) . ?
C4 H4 0.9300 . ?
C5 C6 1.422(3) . ?
C5 C11 1.505(3) . ?
C6 C7 1.383(3) . ?
C6 C12 1.434(3) . ?
C7 C8 1.419(3) . ?
C8 C9 1.444(3) . ?
C10 H10A 0.9600 . ?
C10 H10B 0.9600 . ?
C10 H10C 0.9600 . ?
C11 H11A 0.9600 . ?
C11 H11B 0.9600 . ?
C11 H11C 0.9600 . ?
C13 C14 1.503(3) . ?
C13 H13A 0.9700 . ?
C13 H13B 0.9700 . ?
C14 C15 1.523(3) . ?
C14 H14A 0.9700 . ?
C14 H14B 0.9700 . ?
C15 C16 1.511(3) . ?
C15 H15A 0.9700 . ?
C15 H15B 0.9700 . ?
C16 C17 1.510(3) . ?
C16 H16A 0.9700 . ?
C16 H16B 0.9700 . ?
C17 H17A 0.9700 . ?
C17 H17B 0.9700 . ?
C18 C19 1.506(3) . ?
C18 H18A 0.9700 . ?
C18 H18B 0.9700 . ?
C19 C24 1.383(3) . ?
C19 C20 1.392(3) . ?
C20 C21 1.389(3) . ?
C20 H20 0.9300 . ?
C21 C22 1.382(4) . ?
C21 C25 1.508(4) . ?
C22 C23 1.373(3) . ?
C22 H22 0.9300 . ?
C23 C24 1.400(3) . ?
C23 C26 1.499(4) . ?
C24 H24 0.9300 . ?
C25 H25A 0.9600 . ?
C25 H25B 0.9600 . ?
C25 H25C 0.9600 . ?
C26 H26A 0.9600 . ?
C26 H26B 0.9600 . ?
C26 H26C 0.9600 . ?

loop_
_geom_hbond_atom_site_label_D
_geom_hbond_atom_site_label_H
_geom_hbond_atom_site_label_A
_geom_hbond_distance_DH
_geom_hbond_distance_HA
_geom_hbond_distance_DA
_geom_hbond_angle_DHA
_geom_hbond_site_symmetry_A
C18 H18A N2 0.97 2.63 3.205(3) 118.4 .
C13 H13A O1 0.97 2.35 2.903(2) 115.5 .

loop_
_geom_torsion_atom_site_label_1
_geom_torsion_atom_site_label_2
_geom_torsion_atom_site_label_3
_geom_torsion_atom_site_label_4
_geom_torsion
_geom_torsion_site_symmetry_1
_geom_torsion_site_symmetry_2
_geom_torsion_site_symmetry_3
_geom_torsion_site_symmetry_4
_geom_torsion_publ_flag
C9 N1 C1 C2 3.3(3) . . . . ?
C9 N1 C1 C10 179.5(2) . . . . ?
N1 C1 C2 C3 -7.5(3) . . . . ?
C10 C1 C2 C3 176.5(2) . . . . ?
C1 C2 C3 C4 -177.32(19) . . . . ?
C1 C2 C3 C8 2.3(3) . . . . ?
C2 C3 C4 C5 177.15(19) . . . . ?
C8 C3 C4 C5 -2.4(3) . . . . ?
C3 C4 C5 C6 -3.3(3) . . . . ?
C3 C4 C5 C11 177.71(19) . . . . ?
C4 C5 C6 C7 3.4(3) . . . . ?
C11 C5 C6 C7 -177.58(19) . . . . ?
C4 C5 C6 C12 -175.44(19) . . . . ?
C11 C5 C6 C12 3.6(3) . . . . ?
C18 O1 C7 C6 103.62(19) . . . . ?
C18 O1 C7 C8 -76.3(2) . . . . ?
C5 C6 C7 O1 -177.64(16) . . . . ?
C12 C6 C7 O1 1.2(3) . . . . ?
C5 C6 C7 C8 2.3(3) . . . . ?
C12 C6 C7 C8 -178.84(17) . . . . ?
O1 C7 C8 C3 172.14(15) . . . . ?
C6 C7 C8 C3 -7.8(3) . . . . ?
O1 C7 C8 C9 -5.7(3) . . . . ?
C6 C7 C8 C9 174.34(17) . . . . ?
C2 C3 C8 C7 -171.69(17) . . . . ?
C4 C3 C8 C7 7.9(3) . . . . ?
C2 C3 C8 C9 6.4(3) . . . . ?
C4 C3 C8 C9 -174.02(16) . . . . ?
C1 N1 C9 N2 -174.75(17) . . . . ?
C1 N1 C9 C8 6.2(3) . . . . ?
C17 N2 C9 N1 -11.3(2) . . . . ?
C13 N2 C9 N1 123.03(18) . . . . ?
C17 N2 C9 C8 167.78(17) . . . . ?
C13 N2 C9 C8 -57.9(2) . . . . ?
C7 C8 C9 N1 167.01(18) . . . . ?
C3 C8 C9 N1 -10.8(3) . . . . ?
C7 C8 C9 N2 -12.0(3) . . . . ?
C3 C8 C9 N2 170.17(16) . . . . ?
C9 N2 C13 C14 163.71(16) . . . . ?
C17 N2 C13 C14 -59.6(2) . . . . ?
N2 C13 C14 C15 57.2(2) . . . . ?
C13 C14 C15 C16 -54.6(3) . . . . ?
C14 C15 C16 C17 54.9(3) . . . . ?
C9 N2 C17 C16 -164.42(19) . . . . ?
C13 N2 C17 C16 58.7(2) . . . . ?
C15 C16 C17 N2 -57.2(3) . . . . ?
C7 O1 C18 C19 -161.33(16) . . . . ?
O1 C18 C19 C24 -128.41(19) . . . . ?
O1 C18 C19 C20 55.9(2) . . . . ?
C24 C19 C20 C21 -1.0(3) . . . . ?
C18 C19 C20 C21 174.72(19) . . . . ?
C19 C20 C21 C22 1.2(3) . . . . ?
C19 C20 C21 C25 -176.3(2) . . . . ?
C20 C21 C22 C23 -0.4(3) . . . . ?
C25 C21 C22 C23 177.0(2) . . . . ?
C21 C22 C23 C24 -0.5(3) . . . . ?
C21 C22 C23 C26 -179.3(2) . . . . ?
C20 C19 C24 C23 0.0(3) . . . . ?
C18 C19 C24 C23 -175.67(18) . . . . ?
C22 C23 C24 C19 0.7(3) . . . . ?
C26 C23 C24 C19 179.5(2) . . . . ?
